data_4101703
loop_
_publ_author_name
'Kaufhold, Oliver'
'Stasch, Andreas'
'Pape, Tania'
'Hepp, Alexander'
'Edwards, Peter G.'
'Newman, Paul D.'
'Hahn, F. Ekkehardt'

_publ_section_title
;
 Metal template controlled formation of [11]ane-P2C(NHC) macrocycles.
;
_journal_issue 1
_journal_name_full 'Journal of the American Chemical Society'
_journal_page_first 306
_journal_page_last 317
_journal_paper_doi 10.1021/ja807333f
_journal_volume 131
_journal_year 2009
_chemical_formula_sum 'C7 H6 Br Mn N2 O4'
_chemical_formula_weight 316.99
_chemical_name_systematic
; 
 ? 
;
_space_group_IT_number 14
_symmetry_cell_setting monoclinic
_symmetry_space_group_name_Hall '-P 2ybc'
_symmetry_space_group_name_H-M 'P 1 21/c 1'
_atom_sites_solution_hydrogens geom
_atom_sites_solution_primary direct
_atom_sites_solution_secondary difmap
_audit_creation_method SHELXL-97
_cell_angle_alpha 90.00
_cell_angle_beta 91.53(3)
_cell_angle_gamma 90.00
_cell_formula_units_Z 8
_cell_length_a 12.506(3)
_cell_length_b 13.456(3)
_cell_length_c 12.976(3)
_cell_measurement_temperature 150(2)
_cell_volume 2182.8(9)
_computing_structure_refinement 'SHELXL-97 (Sheldrick, 1997)'
_computing_structure_solution 'SHELXS-97 (Sheldrick, 1990)'
_diffrn_ambient_temperature 150(2)
_diffrn_measured_fraction_theta_full 0.997
_diffrn_measured_fraction_theta_max 0.997
_diffrn_measurement_device_type 'Nonius Kappa CCD'
_diffrn_radiation_monochromator graphite
_diffrn_radiation_source 'fine-focus sealed tube'
_diffrn_radiation_type MoK\a
_diffrn_radiation_wavelength 0.71073
_diffrn_reflns_av_R_equivalents 0.0284
_diffrn_reflns_av_sigmaI/netI 0.0408
_diffrn_reflns_limit_h_max 15
_diffrn_reflns_limit_h_min -15
_diffrn_reflns_limit_k_max 17
_diffrn_reflns_limit_k_min -17
_diffrn_reflns_limit_l_max 16
_diffrn_reflns_limit_l_min -16
_diffrn_reflns_number 9229
_diffrn_reflns_theta_full 27.00
_diffrn_reflns_theta_max 27.00
_diffrn_reflns_theta_min 3.03
_exptl_absorpt_coefficient_mu 4.865
_exptl_absorpt_correction_T_max 0.355
_exptl_absorpt_correction_T_min 0.280
_exptl_absorpt_correction_type multi-scan
_exptl_absorpt_process_details 'Sortav (Blessing, 1995)'
_exptl_crystal_colour yellow
_exptl_crystal_density_diffrn 1.929
_exptl_crystal_density_method 'not measured'
_exptl_crystal_description block
_exptl_crystal_F_000 1232
_exptl_crystal_size_max 0.25
_exptl_crystal_size_mid 0.22
_exptl_crystal_size_min 0.22
_refine_diff_density_max 0.362
_refine_diff_density_min -0.467
_refine_diff_density_rms 0.077
_refine_ls_extinction_method none
_refine_ls_goodness_of_fit_ref 1.020
_refine_ls_hydrogen_treatment constr
_refine_ls_matrix_type full
_refine_ls_number_parameters 271
_refine_ls_number_reflns 4749
_refine_ls_number_restraints 0
_refine_ls_restrained_S_all 1.020
_refine_ls_R_factor_all 0.0387
_refine_ls_R_factor_gt 0.0282
_refine_ls_shift/su_max 0.001
_refine_ls_shift/su_mean 0.000
_refine_ls_structure_factor_coef Fsqd
_refine_ls_weighting_details 'calc w=1/[\s^2^(Fo^2^)+(0.0082P)^2^+1.7967P] where P=(Fo^2^+2Fc^2^)/3'
_refine_ls_weighting_scheme calc
_refine_ls_wR_factor_gt 0.0511
_refine_ls_wR_factor_ref 0.0541
_reflns_number_gt 4014
_reflns_number_total 4749
_reflns_threshold_expression >2sigma(I)
_cod_data_source_file ja807333f_si_006.cif
_cod_data_source_block asPGE09
_cod_depositor_comments
;
The following automatic conversions were performed:

'_exptl_absorpt_correction_type' value 'multi scan' changed to
'multi-scan' according to the built-in table from CIF Core dictionary
named 'cif_core.dic' version 2.4.1 from 2010-06-29.

Automatic conversion script
Id: cif_fix_values 1673 2011-04-08 12:14:43Z adriana 
;
_cod_original_cell_volume 2182.9(8)
_cod_original_sg_symbol_H-M P2(1)/c
_cod_database_code 4101703

loop_
_symmetry_equiv_pos_as_xyz
'x, y, z'
'-x, y+1/2, -z+1/2'
'-x, -y, -z'
'x, -y-1/2, z-1/2'

loop_
_atom_site_label
_atom_site_type_symbol
_atom_site_fract_x
_atom_site_fract_y
_atom_site_fract_z
_atom_site_U_iso_or_equiv
_atom_site_adp_type
_atom_site_occupancy
_atom_site_symmetry_multiplicity
_atom_site_calc_flag
_atom_site_refinement_flags
_atom_site_disorder_assembly
_atom_site_disorder_group
Br1 Br 0.276985(19) 0.16953(2) 0.64361(2) 0.02801(7) Uani 1 1 d . . .
Mn1 Mn 0.17648(3) 0.01914(3) 0.70963(3) 0.02248(9) Uani 1 1 d . . .
O1 O 0.37000(15) -0.04538(15) 0.83322(16) 0.0430(5) Uani 1 1 d . . .
N1 N 0.12376(17) 0.06794(16) 0.93026(16) 0.0295(5) Uani 1 1 d . . .
H1 H 0.1312 0.0050 0.9475 0.035 Uiso 1 1 calc R . .
C1 C 0.13622(18) 0.10032(18) 0.83506(19) 0.0218(5) Uani 1 1 d . . .
Br2 Br 0.175917(19) 0.62601(2) 0.59493(2) 0.02869(7) Uani 1 1 d . . .
Mn2 Mn 0.32807(3) 0.57263(3) 0.71546(3) 0.02109(9) Uani 1 1 d . . .
O2 O 0.05317(15) -0.15375(14) 0.77805(15) 0.0378(5) Uani 1 1 d . . .
N2 N 0.11634(17) 0.19693(16) 0.83510(16) 0.0301(5) Uani 1 1 d . . .
H2 H 0.1201 0.2339 0.7794 0.036 Uiso 1 1 calc R . .
C2 C 0.0967(2) 0.1450(2) 1.0043(2) 0.0296(6) Uani 1 1 d . . .
H2A H 0.1537 0.1528 1.0580 0.035 Uiso 1 1 calc R . .
H2B H 0.0281 0.1303 1.0375 0.035 Uiso 1 1 calc R . .
O3 O 0.25100(17) -0.08426(17) 0.52090(17) 0.0515(6) Uani 1 1 d . . .
N3 N 0.52647(16) 0.69499(16) 0.67387(17) 0.0313(5) Uani 1 1 d . . .
H3 H 0.5571 0.6742 0.7318 0.038 Uiso 1 1 calc R . .
C3 C 0.0876(2) 0.2373(2) 0.93561(19) 0.0296(6) Uani 1 1 d . . .
H3A H 0.0139 0.2643 0.9339 0.035 Uiso 1 1 calc R . .
H3B H 0.1380 0.2899 0.9588 0.035 Uiso 1 1 calc R . .
O4 O -0.02034(15) 0.10041(17) 0.60284(17) 0.0483(6) Uani 1 1 d . . .
N4 N 0.40579(17) 0.71548(18) 0.55684(17) 0.0349(6) Uani 1 1 d . . .
H4 H 0.3444 0.7083 0.5230 0.042 Uiso 1 1 calc R . .
C4 C 0.2980(2) -0.02026(19) 0.7854(2) 0.0274(6) Uani 1 1 d . . .
O5 O 0.26842(16) 0.74427(14) 0.84886(14) 0.0383(5) Uani 1 1 d . . .
C5 C 0.1019(2) -0.0863(2) 0.7521(2) 0.0276(6) Uani 1 1 d . . .
O6 O 0.49414(15) 0.50654(14) 0.86467(15) 0.0375(5) Uani 1 1 d . . .
C6 C 0.2216(2) -0.0450(2) 0.5927(2) 0.0329(6) Uani 1 1 d . . .
O7 O 0.17321(15) 0.43110(15) 0.80604(17) 0.0456(5) Uani 1 1 d . . .
C7 C 0.0547(2) 0.0699(2) 0.6428(2) 0.0301(6) Uani 1 1 d . . .
O8 O 0.39553(16) 0.42787(16) 0.55462(17) 0.0457(5) Uani 1 1 d . . .
C8 C 0.42775(18) 0.66945(17) 0.64443(19) 0.0220(5) Uani 1 1 d . . .
C9 C 0.5798(2) 0.76059(19) 0.6017(2) 0.0297(6) Uani 1 1 d . . .
H9A H 0.6424 0.7277 0.5714 0.036 Uiso 1 1 calc R . .
H9B H 0.6032 0.8232 0.6354 0.036 Uiso 1 1 calc R . .
C10 C 0.4914(2) 0.7794(2) 0.5202(2) 0.0313(6) Uani 1 1 d . . .
H10A H 0.4695 0.8501 0.5188 0.038 Uiso 1 1 calc R . .
H10B H 0.5140 0.7594 0.4506 0.038 Uiso 1 1 calc R . .
C11 C 0.2894(2) 0.67806(19) 0.79912(19) 0.0251(6) Uani 1 1 d . . .
C12 C 0.4302(2) 0.53308(18) 0.8056(2) 0.0263(6) Uani 1 1 d . . .
C13 C 0.2319(2) 0.4859(2) 0.7716(2) 0.0297(6) Uani 1 1 d . . .
C14 C 0.3692(2) 0.48116(19) 0.6167(2) 0.0282(6) Uani 1 1 d . . .

loop_
_atom_site_aniso_label
_atom_site_aniso_U_11
_atom_site_aniso_U_22
_atom_site_aniso_U_33
_atom_site_aniso_U_23
_atom_site_aniso_U_13
_atom_site_aniso_U_12
Br1 0.02171(13) 0.03548(16) 0.02681(14) 0.01063(11) 0.00009(10) -0.00361(11)
Mn1 0.02090(19) 0.0247(2) 0.0219(2) 0.00102(16) 0.00112(15) -0.00083(15)
O1 0.0295(10) 0.0474(13) 0.0518(13) 0.0178(11) -0.0064(10) 0.0022(9)
N1 0.0420(13) 0.0247(12) 0.0221(12) 0.0032(10) 0.0052(10) -0.0007(10)
C1 0.0164(11) 0.0243(13) 0.0245(13) 0.0018(11) -0.0008(10) -0.0029(10)
Br2 0.02205(13) 0.03140(15) 0.03232(15) -0.00494(12) -0.00492(11) 0.00128(10)
Mn2 0.02207(19) 0.01812(19) 0.0231(2) -0.00022(15) 0.00077(16) -0.00113(14)
O2 0.0367(11) 0.0323(11) 0.0448(13) -0.0003(9) 0.0056(9) -0.0086(9)
N2 0.0434(13) 0.0247(12) 0.0223(12) 0.0036(10) 0.0043(10) 0.0018(10)
C2 0.0297(14) 0.0368(16) 0.0223(14) -0.0017(12) 0.0022(11) -0.0069(12)
O3 0.0546(14) 0.0620(15) 0.0381(13) -0.0159(12) 0.0077(11) 0.0088(11)
N3 0.0240(11) 0.0380(13) 0.0314(13) 0.0096(11) -0.0065(10) -0.0090(10)
C3 0.0305(14) 0.0296(15) 0.0287(15) -0.0037(12) 0.0028(12) -0.0015(11)
O4 0.0298(11) 0.0626(15) 0.0517(14) 0.0192(12) -0.0119(10) -0.0021(10)
N4 0.0254(11) 0.0463(15) 0.0328(13) 0.0176(11) -0.0069(10) -0.0121(10)
C4 0.0275(14) 0.0236(14) 0.0313(15) 0.0038(12) 0.0065(12) -0.0031(11)
O5 0.0543(13) 0.0308(11) 0.0296(11) -0.0059(9) -0.0005(9) 0.0063(9)
C5 0.0272(13) 0.0299(15) 0.0256(14) -0.0054(12) 0.0009(11) 0.0024(12)
O6 0.0383(11) 0.0363(11) 0.0374(12) 0.0121(9) -0.0085(10) -0.0007(9)
C6 0.0292(14) 0.0360(16) 0.0336(16) 0.0008(14) -0.0011(12) 0.0023(12)
O7 0.0404(12) 0.0329(12) 0.0642(15) 0.0097(11) 0.0124(11) -0.0093(9)
C7 0.0298(14) 0.0359(16) 0.0248(14) 0.0045(12) 0.0025(12) -0.0086(12)
O8 0.0472(12) 0.0416(13) 0.0485(13) -0.0185(11) 0.0033(10) 0.0048(10)
C8 0.0244(12) 0.0184(12) 0.0232(13) -0.0025(10) 0.0012(10) 0.0011(10)
C9 0.0274(13) 0.0253(14) 0.0364(16) 0.0028(12) 0.0020(12) -0.0043(11)
C10 0.0314(14) 0.0307(15) 0.0320(15) 0.0072(13) 0.0042(12) -0.0032(12)
C11 0.0305(13) 0.0241(14) 0.0205(13) 0.0032(12) -0.0022(11) -0.0018(11)
C12 0.0307(14) 0.0210(13) 0.0273(14) 0.0012(11) 0.0034(12) -0.0039(11)
C13 0.0294(14) 0.0245(14) 0.0353(16) -0.0038(12) 0.0032(12) 0.0008(11)
C14 0.0246(13) 0.0233(14) 0.0366(16) -0.0022(13) -0.0010(12) -0.0012(11)

loop_
_atom_type_symbol
_atom_type_description
_atom_type_scat_dispersion_real
_atom_type_scat_dispersion_imag
_atom_type_scat_source
C C 0.0033 0.0016 'International Tables Vol C Tables 4.2.6.8 and 6.1.1.4'
H H 0.0000 0.0000 'International Tables Vol C Tables 4.2.6.8 and 6.1.1.4'
N N 0.0061 0.0033 'International Tables Vol C Tables 4.2.6.8 and 6.1.1.4'
O O 0.0106 0.0060 'International Tables Vol C Tables 4.2.6.8 and 6.1.1.4'
Mn Mn 0.3368 0.7283 'International Tables Vol C Tables 4.2.6.8 and 6.1.1.4'
Br Br -0.2901 2.4595 'International Tables Vol C Tables 4.2.6.8 and 6.1.1.4'

loop_
_geom_angle_atom_site_label_1
_geom_angle_atom_site_label_2
_geom_angle_atom_site_label_3
_geom_angle
_geom_angle_site_symmetry_1
_geom_angle_site_symmetry_3
_geom_angle_publ_flag
C5 Mn1 C6 93.18(12) . . ?
C5 Mn1 C7 90.45(11) . . ?
C6 Mn1 C7 93.02(12) . . ?
C5 Mn1 C4 92.07(11) . . ?
C6 Mn1 C4 92.18(12) . . ?
C7 Mn1 C4 174.08(12) . . ?
C5 Mn1 C1 92.13(11) . . ?
C6 Mn1 C1 174.64(11) . . ?
C7 Mn1 C1 87.63(11) . . ?
C4 Mn1 C1 86.92(11) . . ?
C5 Mn1 Br1 177.77(8) . . ?
C6 Mn1 Br1 86.01(9) . . ?
C7 Mn1 Br1 87.51(8) . . ?
C4 Mn1 Br1 90.04(8) . . ?
C1 Mn1 Br1 88.71(7) . . ?
C1 N1 C2 114.6(2) . . ?
N1 C1 N2 107.2(2) . . ?
N1 C1 Mn1 127.44(19) . . ?
N2 C1 Mn1 125.31(18) . . ?
C12 Mn2 C13 90.85(12) . . ?
C12 Mn2 C11 92.15(11) . . ?
C13 Mn2 C11 94.00(12) . . ?
C12 Mn2 C14 92.77(11) . . ?
C13 Mn2 C14 92.79(12) . . ?
C11 Mn2 C14 171.55(11) . . ?
C12 Mn2 C8 92.93(10) . . ?
C13 Mn2 C8 176.04(11) . . ?
C11 Mn2 C8 87.04(10) . . ?
C14 Mn2 C8 85.86(11) . . ?
C12 Mn2 Br2 176.87(8) . . ?
C13 Mn2 Br2 86.36(8) . . ?
C11 Mn2 Br2 86.63(8) . . ?
C14 Mn2 Br2 88.80(8) . . ?
C8 Mn2 Br2 89.88(7) . . ?
C1 N2 C3 114.5(2) . . ?
N1 C2 C3 102.0(2) . . ?
C8 N3 C9 114.1(2) . . ?
N2 C3 C2 101.6(2) . . ?
C8 N4 C10 114.8(2) . . ?
O1 C4 Mn1 178.2(2) . . ?
O2 C5 Mn1 179.0(2) . . ?
O3 C6 Mn1 179.0(3) . . ?
O4 C7 Mn1 179.2(3) . . ?
N4 C8 N3 107.3(2) . . ?
N4 C8 Mn2 125.06(18) . . ?
N3 C8 Mn2 127.58(18) . . ?
N3 C9 C10 102.06(19) . . ?
N4 C10 C9 101.5(2) . . ?
O5 C11 Mn2 177.7(2) . . ?
O6 C12 Mn2 178.5(2) . . ?
O7 C13 Mn2 179.1(2) . . ?
O8 C14 Mn2 177.8(3) . . ?

loop_
_geom_bond_atom_site_label_1
_geom_bond_atom_site_label_2
_geom_bond_distance
_geom_bond_site_symmetry_2
_geom_bond_publ_flag
Br1 Mn1 2.5429(6) . ?
Mn1 C5 1.793(3) . ?
Mn1 C6 1.847(3) . ?
Mn1 C7 1.863(3) . ?
Mn1 C4 1.865(3) . ?
Mn1 C1 2.035(3) . ?
O1 C4 1.131(3) . ?
N1 C1 1.323(3) . ?
N1 C2 1.459(3) . ?
C1 N2 1.324(3) . ?
Br2 Mn2 2.5345(8) . ?
Mn2 C12 1.790(3) . ?
Mn2 C13 1.840(3) . ?
Mn2 C11 1.858(3) . ?
Mn2 C14 1.859(3) . ?
Mn2 C8 2.040(2) . ?
O2 C5 1.149(3) . ?
N2 C3 1.467(3) . ?
C2 C3 1.531(4) . ?
O3 C6 1.141(3) . ?
N3 C8 1.328(3) . ?
N3 C9 1.462(3) . ?
O4 C7 1.136(3) . ?
N4 C8 1.317(3) . ?
N4 C10 1.463(3) . ?
O5 C11 1.135(3) . ?
O6 C12 1.149(3) . ?
O7 C13 1.140(3) . ?
O8 C14 1.134(3) . ?
C9 C10 1.530(4) . ?
